data_4336246
loop_
_publ_author_name
'Xiao Ma'
'Sheng-Min Hu'
'Chun-Hong Tan'
'Yong-Fan Zhang'
'Xu-Dong Zhang'
'Tian-Lu Sheng'
'Xin-Tao Wu'

_publ_contact_author_address
;
Fujian Institute of Research on the Structure of Matter,
The Chinese Academy of Sciences
;
_publ_contact_author_email Tsheng@fjirsm.ac.cn
_publ_contact_author_fax 86-591-83714946
_publ_contact_author_name 'Tian-Lu Sheng'
_publ_contact_author_phone 86-591-83792294
_publ_section_title
;
 From Antiferromagnetic to Ferromagnetic Interaction in Cyanido-Bridged
 Fe(III)-Ru(II)-Fe(III) Complexes by Change of the Central Diamagnetic
 Cyanido-Metal Geometry
;
_journal_name_full 'Inorganic Chemistry'
_journal_page_first 11343
_journal_page_last 11350
_journal_paper_doi 10.1021/ic401604q
_journal_volume 52
_journal_year 2013
_chemical_formula_sum 'C84 H80 F24 Fe2 N6 O3 P8 Ru'
_chemical_formula_weight 2138.07
_chemical_name_systematic
; 
 ? 
;
_space_group_IT_number 14
_symmetry_cell_setting monoclinic
_symmetry_space_group_name_Hall '-P 2ybc'
_symmetry_space_group_name_H-M 'P 1 21/c 1'
_atom_sites_solution_hydrogens geom
_atom_sites_solution_primary direct
_atom_sites_solution_secondary difmap
_audit_creation_method SHELXL-97
_cell_angle_alpha 90.00
_cell_angle_beta 97.440(4)
_cell_angle_gamma 90.00
_cell_formula_units_Z 4
_cell_length_a 17.1451(10)
_cell_length_b 20.7344(12)
_cell_length_c 29.012(2)
_cell_measurement_reflns_used 25547
_cell_measurement_temperature 293(2)
_cell_measurement_theta_max 27.4835
_cell_measurement_theta_min 3.0232
_cell_volume 10226.7(11)
_computing_cell_refinement 'CrystalClear (Rigaku/MSC Inc., 2005)'
_computing_data_collection 'CrystalClear (Rigaku/MSC Inc., 2005)'
_computing_data_reduction 'CrystalClear (Rigaku/MSC Inc., 2005)'
_computing_molecular_graphics 'Bruker SHELXTL'
_computing_publication_material 'Bruker SHELXTL'
_computing_structure_refinement 'SHELXL-97 (Sheldrick, 1997)'
_computing_structure_solution 'SHELXS-97 (Sheldrick, 1990)'
_diffrn_ambient_temperature 293(2)
_diffrn_detector_area_resol_mean 14.6306
_diffrn_measured_fraction_theta_full 0.993
_diffrn_measured_fraction_theta_max 0.993
_diffrn_measurement_device_type Mercury70
_diffrn_measurement_method CCD_Profile_fitting
_diffrn_radiation_monochromator graphite
_diffrn_radiation_source 'Rotating Anode'
_diffrn_radiation_type MoK\a
_diffrn_radiation_wavelength 0.71073
_diffrn_reflns_av_R_equivalents 0.0286
_diffrn_reflns_av_sigmaI/netI 0.0385
_diffrn_reflns_limit_h_max 22
_diffrn_reflns_limit_h_min -22
_diffrn_reflns_limit_k_max 26
_diffrn_reflns_limit_k_min -18
_diffrn_reflns_limit_l_max 37
_diffrn_reflns_limit_l_min -37
_diffrn_reflns_number 76243
_diffrn_reflns_theta_full 27.48
_diffrn_reflns_theta_max 27.48
_diffrn_reflns_theta_min 2.50
_exptl_absorpt_coefficient_mu 0.640
_exptl_absorpt_correction_T_max 1.0000
_exptl_absorpt_correction_T_min 0.7216
_exptl_absorpt_correction_type multi-scan
_exptl_absorpt_process_details 'RIGAKU/MSC(2004), CrystalClear Version 1.3.6'
_exptl_crystal_colour Green
_exptl_crystal_density_diffrn 1.389
_exptl_crystal_description Prism
_exptl_crystal_F_000 4328
_exptl_crystal_size_max 0.90
_exptl_crystal_size_mid 0.60
_exptl_crystal_size_min 0.60
_refine_diff_density_max 1.242
_refine_diff_density_min -1.035
_refine_diff_density_rms 0.093
_refine_ls_extinction_method none
_refine_ls_goodness_of_fit_ref 1.068
_refine_ls_hydrogen_treatment constr
_refine_ls_matrix_type full
_refine_ls_number_parameters 1207
_refine_ls_number_reflns 23249
_refine_ls_number_restraints 168
_refine_ls_restrained_S_all 1.136
_refine_ls_R_factor_all 0.0748
_refine_ls_R_factor_gt 0.0609
_refine_ls_shift/su_max 0.001
_refine_ls_shift/su_mean 0.000
_refine_ls_structure_factor_coef Fsqd
_refine_ls_weighting_details 'calc w=1/[\s^2^(Fo^2^)+(0.1053P)^2^+10.3314P] where P=(Fo^2^+2Fc^2^)/3'
_refine_ls_weighting_scheme calc
_refine_ls_wR_factor_gt 0.1729
_refine_ls_wR_factor_ref 0.1910
_reflns_number_gt 18961
_reflns_number_total 23249
_reflns_threshold_expression >2sigma(I)
_cod_data_source_file ic401604q_si_002.cif
_cod_data_source_block 1
_cod_database_code 4336246

loop_
_symmetry_equiv_pos_as_xyz
'x, y, z'
'-x, y+1/2, -z+1/2'
'-x, -y, -z'
'x, -y-1/2, z-1/2'

loop_
_atom_site_label
_atom_site_type_symbol
_atom_site_fract_x
_atom_site_fract_y
_atom_site_fract_z
_atom_site_U_iso_or_equiv
_atom_site_adp_type
_atom_site_occupancy
_atom_site_symmetry_multiplicity
_atom_site_calc_flag
_atom_site_refinement_flags
_atom_site_disorder_assembly
_atom_site_disorder_group
Ru1 Ru 0.272998(15) 0.569712(13) 0.279797(9) 0.03654(9) Uani 1 1 d . . .
Fe1 Fe 0.28746(3) 0.67938(3) 0.127430(16) 0.04173(13) Uani 1 1 d . . .
Fe2 Fe 0.02894(3) 0.65358(2) 0.336191(17) 0.03782(12) Uani 1 1 d . . .
P1 P 0.40375(6) 0.63023(6) 0.12023(3) 0.0502(2) Uani 1 1 d . . .
P2 P 0.36512(5) 0.74955(5) 0.17181(3) 0.0411(2) Uani 1 1 d . . .
P3 P -0.02857(5) 0.56043(5) 0.30858(4) 0.0440(2) Uani 1 1 d . . .
P4 P 0.05445(6) 0.59531(5) 0.40291(3) 0.0465(2) Uani 1 1 d . . .
N1 N 0.27150(18) 0.63800(15) 0.18393(10) 0.0440(7) Uani 1 1 d . . .
N2 N 0.12121(17) 0.62756(15) 0.31191(10) 0.0420(6) Uani 1 1 d . . .
N3 N 0.38406(17) 0.53150(15) 0.27058(10) 0.0422(6) Uani 1 1 d . . .
N4 N 0.34834(18) 0.63957(15) 0.31161(10) 0.0424(6) Uani 1 1 d . . .
N5 N 0.20920(17) 0.49048(15) 0.25239(12) 0.0460(7) Uani 1 1 d . . .
N6 N 0.27897(19) 0.50785(16) 0.33827(11) 0.0494(7) Uani 1 1 d . . .
C1 C 0.26839(19) 0.61529(17) 0.22034(12) 0.0389(7) Uani 1 1 d . . .
C2 C 0.1764(2) 0.60816(17) 0.29741(11) 0.0396(7) Uani 1 1 d . . .
C3 C 0.3971(2) 0.4759(2) 0.24960(14) 0.0524(9) Uani 1 1 d . . .
H3A H 0.3542 0.4519 0.2362 0.063 Uiso 1 1 calc R . .
C4 C 0.4718(3) 0.4525(3) 0.24712(18) 0.0676(12) Uani 1 1 d . . .
H4A H 0.4794 0.4137 0.2323 0.081 Uiso 1 1 calc R . .
C5 C 0.5340(3) 0.4878(3) 0.2670(2) 0.0799(16) Uani 1 1 d . . .
H5A H 0.5850 0.4730 0.2660 0.096 Uiso 1 1 calc R . .
C6 C 0.5220(3) 0.5447(3) 0.2882(2) 0.0735(14) Uani 1 1 d . . .
H6A H 0.5647 0.5689 0.3016 0.088 Uiso 1 1 calc R . .
C7 C 0.4459(2) 0.5663(2) 0.28999(13) 0.0476(8) Uani 1 1 d . . .
C8 C 0.4265(2) 0.62722(19) 0.31247(13) 0.0454(8) Uani 1 1 d . . .
C9 C 0.4827(3) 0.6700(2) 0.33306(16) 0.0601(11) Uani 1 1 d . . .
H9A H 0.5359 0.6611 0.3331 0.072 Uiso 1 1 calc R . .
C10 C 0.4596(3) 0.7255(3) 0.35346(18) 0.0693(13) Uani 1 1 d . . .
H10A H 0.4968 0.7541 0.3679 0.083 Uiso 1 1 calc R . .
C11 C 0.3810(3) 0.7380(2) 0.35209(17) 0.0644(11) Uani 1 1 d . . .
H11A H 0.3641 0.7756 0.3653 0.077 Uiso 1 1 calc R . .
C12 C 0.3269(3) 0.6946(2) 0.33105(14) 0.0532(9) Uani 1 1 d . . .
H12A H 0.2736 0.7036 0.3302 0.064 Uiso 1 1 calc R . .
C13 C 0.1743(2) 0.4854(2) 0.20861(16) 0.0584(10) Uani 1 1 d . . .
H13A H 0.1762 0.5202 0.1885 0.070 Uiso 1 1 calc R . .
C14 C 0.1354(3) 0.4297(3) 0.1924(2) 0.0802(16) Uani 1 1 d . . .
H14A H 0.1121 0.4268 0.1617 0.096 Uiso 1 1 calc R . .
C15 C 0.1318(4) 0.3796(3) 0.2220(3) 0.092(2) Uani 1 1 d . . .
H15A H 0.1060 0.3419 0.2116 0.110 Uiso 1 1 calc R . .
C16 C 0.1654(3) 0.3840(2) 0.2666(3) 0.0796(16) Uani 1 1 d . . .
H16A H 0.1626 0.3496 0.2869 0.096 Uiso 1 1 calc R . .
C17 C 0.2041(2) 0.4401(2) 0.28186(18) 0.0560(10) Uani 1 1 d . . .
C18 C 0.2434(2) 0.4503(2) 0.32964(17) 0.0577(11) Uani 1 1 d . . .
C19 C 0.2448(3) 0.4037(3) 0.3652(2) 0.0817(17) Uani 1 1 d . . .
H19A H 0.2190 0.3645 0.3595 0.098 Uiso 1 1 calc R . .
C20 C 0.2846(4) 0.4168(4) 0.4084(2) 0.090(2) Uani 1 1 d . . .
H20A H 0.2861 0.3865 0.4321 0.109 Uiso 1 1 calc R . .
C21 C 0.3224(3) 0.4755(3) 0.41645(18) 0.0803(17) Uani 1 1 d . . .
H21A H 0.3504 0.4849 0.4453 0.096 Uiso 1 1 calc R . .
C22 C 0.3175(3) 0.5199(3) 0.38043(14) 0.0610(11) Uani 1 1 d . . .
H22A H 0.3419 0.5597 0.3859 0.073 Uiso 1 1 calc R . .
C23 C 0.1892(3) 0.6413(3) 0.08246(17) 0.0677(12) Uani 1 1 d . . .
H23A H 0.1664 0.5982 0.0845 0.081 Uiso 1 1 calc R . .
C24 C 0.2500(3) 0.6580(3) 0.05680(14) 0.0684(13) Uani 1 1 d . . .
H24A H 0.2764 0.6287 0.0373 0.082 Uiso 1 1 calc R . .
C25 C 0.2658(3) 0.7247(3) 0.06333(14) 0.0655(12) Uani 1 1 d . . .
H25A H 0.3035 0.7502 0.0483 0.079 Uiso 1 1 calc R . .
C26 C 0.2116(3) 0.7488(2) 0.09239(16) 0.0610(11) Uani 1 1 d . . .
H26A H 0.2067 0.7938 0.1018 0.073 Uiso 1 1 calc R . .
C27 C 0.1656(3) 0.6976(3) 0.10429(16) 0.0615(11) Uani 1 1 d . . .
H27A H 0.1237 0.7003 0.1242 0.074 Uiso 1 1 calc R . .
C28 C 0.4789(3) 0.6578(2) 0.16783(16) 0.0615(11) Uani 1 1 d . . .
H28A H 0.5048 0.6208 0.1834 0.074 Uiso 1 1 calc R . .
H28B H 0.5183 0.6834 0.1550 0.074 Uiso 1 1 calc R . .
C29 C 0.4413(2) 0.6980(2) 0.20268(13) 0.0497(9) Uani 1 1 d . . .
H29A H 0.4809 0.7244 0.2206 0.060 Uiso 1 1 calc R . .
H29B H 0.4182 0.6699 0.2240 0.060 Uiso 1 1 calc R . .
C30 C 0.4442(3) 0.6453(3) 0.06595(16) 0.0635(11) Uani 1 1 d . . .
C31 C 0.4423(4) 0.5980(3) 0.03213(17) 0.0817(16) Uani 1 1 d . . .
H31A H 0.4231 0.5571 0.0373 0.098 Uiso 1 1 calc R . .
C32 C 0.4697(5) 0.6130(4) -0.0100(2) 0.106(2) Uani 1 1 d . . .
H32A H 0.4673 0.5817 -0.0331 0.128 Uiso 1 1 calc R . .
C33 C 0.4997(5) 0.6722(5) -0.0180(2) 0.114(3) Uani 1 1 d . . .
H33A H 0.5188 0.6808 -0.0459 0.137 Uiso 1 1 calc R . .
C34 C 0.5017(5) 0.7189(4) 0.0154(3) 0.110(2) Uani 1 1 d . . .
H34A H 0.5220 0.7594 0.0099 0.132 Uiso 1 1 calc R . .
C35 C 0.4740(4) 0.7066(3) 0.0573(2) 0.0892(18) Uani 1 1 d . . .
H35A H 0.4751 0.7388 0.0796 0.107 Uiso 1 1 calc R . .
C36 C 0.4029(3) 0.5424(2) 0.12446(15) 0.0616(11) Uani 1 1 d . . .
C37 C 0.4716(4) 0.5086(3) 0.12568(18) 0.0788(15) Uani 1 1 d . . .
H37A H 0.5188 0.5307 0.1258 0.095 Uiso 1 1 calc R . .
C38 C 0.4715(6) 0.4411(3) 0.1268(2) 0.100(2) Uani 1 1 d . . .
H38A H 0.5184 0.4184 0.1276 0.120 Uiso 1 1 calc R . .
C39 C 0.4018(6) 0.4090(3) 0.1267(2) 0.106(2) Uani 1 1 d . . .
H39A H 0.4014 0.3641 0.1268 0.127 Uiso 1 1 calc R . .
C40 C 0.3339(5) 0.4413(3) 0.1263(3) 0.102(2) Uani 1 1 d . . .
H40A H 0.2871 0.4189 0.1272 0.122 Uiso 1 1 calc R . .
C41 C 0.3335(4) 0.5082(3) 0.1247(2) 0.0789(15) Uani 1 1 d . . .
H41A H 0.2861 0.5304 0.1237 0.095 Uiso 1 1 calc R . .
C42 C 0.4180(2) 0.8135(2) 0.14595(13) 0.0461(8) Uani 1 1 d . . .
C43 C 0.3769(2) 0.8570(2) 0.11471(15) 0.0537(9) Uani 1 1 d . . .
H43A H 0.3232 0.8514 0.1057 0.064 Uiso 1 1 calc R . .
C44 C 0.4155(3) 0.9080(2) 0.09717(16) 0.0649(11) Uani 1 1 d . . .
H44A H 0.3875 0.9368 0.0767 0.078 Uiso 1 1 calc R . .
C45 C 0.4946(3) 0.9170(3) 0.10946(19) 0.0728(14) Uani 1 1 d . . .
H45A H 0.5203 0.9512 0.0971 0.087 Uiso 1 1 calc R . .
C46 C 0.5357(3) 0.8747(3) 0.1403(2) 0.0794(16) Uani 1 1 d . . .
H46A H 0.5894 0.8804 0.1488 0.095 Uiso 1 1 calc R . .
C47 C 0.4974(3) 0.8236(3) 0.15889(17) 0.0646(12) Uani 1 1 d . . .
H47A H 0.5255 0.7960 0.1802 0.077 Uiso 1 1 calc R . .
C48 C 0.3186(2) 0.79257(19) 0.21603(12) 0.0463(8) Uani 1 1 d . . .
C49 C 0.2389(2) 0.7909(2) 0.21729(14) 0.0562(10) Uani 1 1 d . . .
H49A H 0.2072 0.7650 0.1964 0.067 Uiso 1 1 calc R . .
C50 C 0.2052(3) 0.8274(3) 0.24954(17) 0.0678(12) Uani 1 1 d . . .
H50A H 0.1512 0.8260 0.2503 0.081 Uiso 1 1 calc R . .
C51 C 0.2520(3) 0.8658(2) 0.28053(16) 0.0673(12) Uani 1 1 d . . .
H51A H 0.2293 0.8910 0.3017 0.081 Uiso 1 1 calc R . .
C52 C 0.3304(3) 0.8669(3) 0.28018(17) 0.0705(13) Uani 1 1 d . . .
H52A H 0.3618 0.8922 0.3017 0.085 Uiso 1 1 calc R . .
C53 C 0.3650(3) 0.8307(3) 0.24790(15) 0.0631(11) Uani 1 1 d . . .
H53A H 0.4192 0.8321 0.2477 0.076 Uiso 1 1 calc R . .
C54 C 0.0088(3) 0.7372(2) 0.37456(17) 0.0649(12) Uani 1 1 d . . .
H54A H 0.0235 0.7430 0.4081 0.078 Uiso 1 1 calc R . .
C55 C -0.0628(3) 0.7109(2) 0.35283(18) 0.0616(11) Uani 1 1 d . . .
H55A H -0.1073 0.6967 0.3683 0.074 Uiso 1 1 calc R . .
C56 C -0.0605(2) 0.7142(2) 0.30415(17) 0.0560(10) Uani 1 1 d . . .
H56A H -0.1031 0.7011 0.2801 0.067 Uiso 1 1 calc R . .
C57 C 0.0112(3) 0.7401(2) 0.29614(15) 0.0544(9) Uani 1 1 d . . .
H57A H 0.0284 0.7479 0.2657 0.065 Uiso 1 1 calc R . .
C58 C 0.0542(3) 0.7550(2) 0.33994(17) 0.0588(10) Uani 1 1 d . . .
H58A H 0.1067 0.7744 0.3451 0.071 Uiso 1 1 calc R . .
C59 C 0.0358(2) 0.49749(19) 0.33618(15) 0.0503(9) Uani 1 1 d . . .
H59A H 0.0131 0.4554 0.3287 0.060 Uiso 1 1 calc R . .
H59B H 0.0867 0.4994 0.3250 0.060 Uiso 1 1 calc R . .
C60 C 0.0455(3) 0.5083(2) 0.38908(16) 0.0587(10) Uani 1 1 d . . .
H60A H 0.0921 0.4859 0.4034 0.070 Uiso 1 1 calc R . .
H60B H 0.0003 0.4906 0.4017 0.070 Uiso 1 1 calc R . .
C61 C -0.0333(2) 0.5468(2) 0.24636(15) 0.0559(10) Uani 1 1 d . . .
C62 C -0.0584(4) 0.4862(3) 0.2288(2) 0.0879(17) Uani 1 1 d . . .
H62A H -0.0705 0.4537 0.2487 0.105 Uiso 1 1 calc R . .
C63 C -0.0646(5) 0.4758(4) 0.1818(3) 0.108(2) Uani 1 1 d . . .
H63A H -0.0811 0.4357 0.1700 0.130 Uiso 1 1 calc R . .
C64 C -0.0471(5) 0.5231(4) 0.1522(2) 0.107(2) Uani 1 1 d . . .
H64A H -0.0546 0.5159 0.1203 0.128 Uiso 1 1 calc R . .
C65 C -0.0188(5) 0.5810(4) 0.1691(2) 0.098(2) Uani 1 1 d . . .
H65A H -0.0035 0.6121 0.1491 0.117 Uiso 1 1 calc R . .
C66 C -0.0128(4) 0.5933(3) 0.21671(17) 0.0730(13) Uani 1 1 d . . .
H66A H 0.0051 0.6331 0.2283 0.088 Uiso 1 1 calc R . .
C67 C -0.1261(2) 0.5391(2) 0.32235(16) 0.0535(9) Uani 1 1 d . . .
C68 C -0.1420(3) 0.4769(3) 0.3363(2) 0.0781(15) Uani 1 1 d . . .
H68A H -0.1033 0.4453 0.3380 0.094 Uiso 1 1 calc R . .
C69 C -0.2167(4) 0.4623(3) 0.3476(3) 0.098(2) Uani 1 1 d . . .
H69A H -0.2282 0.4202 0.3554 0.117 Uiso 1 1 calc R . .
C71 C -0.2577(3) 0.5696(3) 0.3337(3) 0.093(2) Uani 1 1 d . . .
H71A H -0.2963 0.6013 0.3331 0.112 Uiso 1 1 calc R . .
C72 C -0.1857(3) 0.5848(3) 0.3205(2) 0.0739(14) Uani 1 1 d . . .
H72A H -0.1767 0.6263 0.3101 0.089 Uiso 1 1 calc R . .
C70 C -0.2731(3) 0.5088(3) 0.3475(3) 0.095(2) Uani 1 1 d . . .
H70A H -0.3216 0.4990 0.3568 0.114 Uiso 1 1 calc R . .
C73 C 0.1528(3) 0.6052(2) 0.43360(14) 0.0552(10) Uani 1 1 d . . .
C74 C 0.2010(3) 0.6553(3) 0.42382(15) 0.0632(11) Uani 1 1 d . . .
H74A H 0.1837 0.6840 0.4000 0.076 Uiso 1 1 calc R . .
C75 C 0.2748(3) 0.6634(3) 0.44898(18) 0.0776(14) Uani 1 1 d . . .
H75A H 0.3070 0.6972 0.4421 0.093 Uiso 1 1 calc R . .
C76 C 0.3003(4) 0.6203(3) 0.48475(18) 0.0832(16) Uani 1 1 d . . .
H76A H 0.3498 0.6253 0.5017 0.100 Uiso 1 1 calc R . .
C77 C 0.2526(4) 0.5709(3) 0.4949(2) 0.0879(18) Uani 1 1 d . . .
H77A H 0.2700 0.5422 0.5187 0.105 Uiso 1 1 calc R . .
C78 C 0.1775(3) 0.5629(3) 0.46979(18) 0.0719(13) Uani 1 1 d . . .
H78A H 0.1447 0.5298 0.4772 0.086 Uiso 1 1 calc R . .
C79 C -0.0088(3) 0.6102(2) 0.44763(15) 0.0606(11) Uani 1 1 d . . .
C80 C -0.0855(3) 0.5882(3) 0.4425(2) 0.0787(15) Uani 1 1 d . . .
H80A H -0.1048 0.5637 0.4167 0.094 Uiso 1 1 calc R . .
C81 C -0.1340(4) 0.6029(4) 0.4762(3) 0.102(2) Uani 1 1 d . . .
H81A H -0.1854 0.5875 0.4728 0.122 Uiso 1 1 calc R . .
C82 C -0.1080(6) 0.6386(5) 0.5132(3) 0.120(3) Uani 1 1 d . . .
H82A H -0.1414 0.6482 0.5351 0.144 Uiso 1 1 calc R . .
C83 C -0.0344(6) 0.6606(5) 0.5189(3) 0.130(3) Uani 1 1 d . . .
H83A H -0.0167 0.6851 0.5451 0.156 Uiso 1 1 calc R . .
C84 C 0.0171(4) 0.6473(4) 0.4859(2) 0.099(2) Uani 1 1 d . . .
H84A H 0.0682 0.6634 0.4900 0.119 Uiso 1 1 calc R . .
P5 P 0.66526(8) 0.76481(7) 0.27676(6) 0.0746(4) Uani 1 1 d . . .
F1 F 0.6597(3) 0.7364(4) 0.3260(2) 0.176(3) Uani 1 1 d U . .
F2 F 0.6290(3) 0.7023(3) 0.2536(3) 0.175(2) Uani 1 1 d U . .
F3 F 0.7506(2) 0.7394(2) 0.2755(2) 0.1349(17) Uani 1 1 d U . .
F4 F 0.6987(3) 0.8283(2) 0.2996(2) 0.1409(18) Uani 1 1 d U . .
F5 F 0.6665(3) 0.7958(4) 0.22782(18) 0.159(2) Uani 1 1 d U . .
F6 F 0.5774(2) 0.7907(2) 0.27642(16) 0.1070(12) Uani 1 1 d . . .
P6 P -0.00806(7) 0.79221(6) 0.15987(4) 0.0565(3) Uani 1 1 d . . .
F7 F -0.07573(18) 0.75981(17) 0.18443(12) 0.0858(9) Uani 1 1 d . . .
F8 F -0.0226(2) 0.74362(16) 0.11765(11) 0.0832(9) Uani 1 1 d . . .
F9 F -0.0685(2) 0.84216(17) 0.13400(12) 0.0894(10) Uani 1 1 d . . .
F10 F 0.0088(2) 0.84112(15) 0.20293(11) 0.0771(8) Uani 1 1 d . . .
F11 F 0.05383(17) 0.74263(14) 0.18670(10) 0.0716(7) Uani 1 1 d . . .
F12 F 0.0615(2) 0.82505(17) 0.13684(12) 0.0859(9) Uani 1 1 d . . .
P7 P 0.58007(11) 0.60262(8) 0.45509(5) 0.0835(5) Uani 0.60 1 d P A 1
F13 F 0.6647(6) 0.6211(7) 0.4803(4) 0.161(4) Uani 0.60 1 d PU A 1
F14 F 0.6101(8) 0.5906(7) 0.4077(4) 0.156(4) Uani 0.60 1 d PU A 1
F15 F 0.5537(7) 0.6171(4) 0.5042(3) 0.118(3) Uani 0.60 1 d PU A 1
F16 F 0.5885(8) 0.5301(4) 0.4726(3) 0.118(3) Uani 0.60 1 d PU A 1
F17 F 0.5648(7) 0.6744(3) 0.4408(2) 0.104(2) Uani 0.60 1 d PU A 1
F18 F 0.4937(6) 0.5875(6) 0.4329(4) 0.150(4) Uani 0.60 1 d PU A 1
P7' P 0.58007(11) 0.60262(8) 0.45509(5) 0.0835(5) Uani 0.40 1 d P B 2
F13' F 0.6565(9) 0.5633(9) 0.4610(5) 0.144(5) Uani 0.40 1 d PU B 2
F14' F 0.5587(11) 0.5693(6) 0.4064(4) 0.113(4) Uani 0.40 1 d PU B 2
F15' F 0.6081(13) 0.6588(11) 0.4275(8) 0.175(7) Uani 0.40 1 d PU B 2
F16' F 0.4985(11) 0.6327(11) 0.4481(6) 0.159(6) Uani 0.40 1 d PU B 2
F17' F 0.6104(12) 0.6366(8) 0.5008(5) 0.137(5) Uani 0.40 1 d PU B 2
F18' F 0.5476(15) 0.5450(14) 0.4801(9) 0.206(10) Uani 0.40 1 d PU B 2
P8 P 0.2292(2) 0.85954(12) 0.42227(6) 0.1282(9) Uani 1 1 d U . .
F19 F 0.2272(3) 0.8047(3) 0.38428(14) 0.1216(15) Uani 1 1 d U . .
F20 F 0.2947(4) 0.8246(3) 0.45322(17) 0.158(2) Uani 1 1 d U . .
F21 F 0.1713(4) 0.8163(4) 0.4489(2) 0.168(2) Uani 1 1 d U . .
F22 F 0.2972(6) 0.8928(4) 0.3968(2) 0.214(3) Uani 1 1 d U . .
F23 F 0.2356(6) 0.9105(3) 0.46057(19) 0.205(3) Uani 1 1 d U . .
F24 F 0.1697(6) 0.8942(5) 0.3919(3) 0.260(4) Uani 1 1 d U . .
O1 O 0.1230(10) 0.4867(8) 0.0718(6) 0.349(8) Uani 1 1 d U . .
H1A H 0.0781 0.4863 0.0555 0.419 Uiso 1 1 d R . .
H1B H 0.1551 0.4660 0.0573 0.419 Uiso 1 1 d R . .
O2 O 0.2854(12) 0.0723(9) 0.3115(7) 0.403(10) Uani 1 1 d U . .
H2A H 0.2922 0.1012 0.3324 0.483 Uiso 1 1 d R . .
H2B H 0.3293 0.0540 0.3096 0.483 Uiso 1 1 d R . .
O3 O -0.1955(14) 0.7910(11) 0.4338(8) 0.465(12) Uani 1 1 d U . .
H3B H -0.1801 0.8151 0.4130 0.558 Uiso 1 1 d R . .
H3C H -0.2444 0.7835 0.4269 0.558 Uiso 1 1 d R . .

loop_
_atom_site_aniso_label
_atom_site_aniso_U_11
_atom_site_aniso_U_22
_atom_site_aniso_U_33
_atom_site_aniso_U_23
_atom_site_aniso_U_13
_atom_site_aniso_U_12
Ru1 0.03422(14) 0.03708(16) 0.03960(15) 0.00295(10) 0.00962(10) -0.00062(10)
Fe1 0.0429(3) 0.0495(3) 0.0333(2) 0.0015(2) 0.00695(19) -0.0044(2)
Fe2 0.0361(2) 0.0369(3) 0.0412(2) 0.00126(19) 0.00773(19) 0.00468(18)
P1 0.0535(5) 0.0557(6) 0.0435(5) 0.0040(4) 0.0140(4) 0.0053(4)
P2 0.0388(4) 0.0474(5) 0.0372(4) 0.0036(4) 0.0053(3) -0.0046(4)
P3 0.0384(4) 0.0410(5) 0.0532(5) -0.0020(4) 0.0086(4) -0.0001(4)
P4 0.0481(5) 0.0486(6) 0.0436(5) 0.0059(4) 0.0096(4) 0.0078(4)
N1 0.0461(16) 0.0455(17) 0.0417(15) -0.0001(13) 0.0105(12) -0.0078(13)
N2 0.0382(14) 0.0434(16) 0.0455(15) 0.0028(12) 0.0097(12) 0.0025(12)
N3 0.0386(14) 0.0442(17) 0.0448(15) 0.0039(12) 0.0097(12) 0.0033(12)
N4 0.0437(15) 0.0429(16) 0.0407(14) 0.0011(12) 0.0058(12) -0.0034(12)
N5 0.0382(14) 0.0403(16) 0.0619(19) -0.0014(14) 0.0151(13) -0.0038(12)
N6 0.0496(17) 0.0484(18) 0.0533(17) 0.0158(14) 0.0184(14) 0.0111(14)
C1 0.0381(16) 0.0369(17) 0.0421(17) -0.0006(13) 0.0067(13) -0.0015(13)
C2 0.0388(16) 0.0412(18) 0.0396(16) 0.0057(13) 0.0081(13) -0.0012(13)
C3 0.048(2) 0.054(2) 0.056(2) -0.0029(18) 0.0103(17) 0.0083(17)
C4 0.057(3) 0.071(3) 0.076(3) -0.005(2) 0.015(2) 0.019(2)
C5 0.047(2) 0.094(4) 0.098(4) -0.013(3) 0.010(2) 0.024(2)
C6 0.038(2) 0.087(4) 0.093(4) -0.013(3) -0.001(2) 0.007(2)
C7 0.0377(17) 0.058(2) 0.0470(19) 0.0037(16) 0.0031(14) 0.0041(15)
C8 0.0411(17) 0.050(2) 0.0438(17) 0.0060(15) 0.0008(14) -0.0041(15)
C9 0.049(2) 0.066(3) 0.062(2) 0.002(2) -0.0041(18) -0.0108(19)
C10 0.071(3) 0.064(3) 0.069(3) -0.007(2) -0.008(2) -0.019(2)
C11 0.079(3) 0.048(2) 0.067(3) -0.013(2) 0.010(2) -0.009(2)
C12 0.058(2) 0.047(2) 0.056(2) -0.0020(17) 0.0113(18) -0.0023(17)
C13 0.052(2) 0.054(2) 0.069(3) -0.009(2) 0.0056(19) -0.0136(18)
C14 0.067(3) 0.079(4) 0.094(4) -0.030(3) 0.007(3) -0.025(3)
C15 0.074(3) 0.058(3) 0.145(6) -0.023(4) 0.017(4) -0.025(3)
C16 0.063(3) 0.043(2) 0.137(5) 0.005(3) 0.028(3) -0.011(2)
C17 0.0408(19) 0.043(2) 0.089(3) 0.008(2) 0.026(2) 0.0012(15)
C18 0.0420(19) 0.056(2) 0.079(3) 0.024(2) 0.0249(19) 0.0099(17)
C19 0.059(3) 0.071(3) 0.121(5) 0.047(3) 0.035(3) 0.010(2)
C20 0.078(4) 0.107(5) 0.092(4) 0.058(4) 0.033(3) 0.027(3)
C21 0.076(3) 0.106(5) 0.062(3) 0.035(3) 0.022(2) 0.033(3)
C22 0.065(3) 0.073(3) 0.047(2) 0.0155(19) 0.0148(18) 0.019(2)
C23 0.060(3) 0.075(3) 0.064(3) -0.011(2) -0.011(2) -0.014(2)
C24 0.068(3) 0.096(4) 0.0384(19) -0.012(2) -0.0021(18) 0.003(3)
C25 0.061(3) 0.093(4) 0.041(2) 0.019(2) 0.0011(17) -0.003(2)
C26 0.056(2) 0.062(3) 0.060(2) 0.009(2) -0.0116(19) 0.004(2)
C27 0.045(2) 0.081(3) 0.056(2) -0.003(2) -0.0017(17) -0.004(2)
C28 0.051(2) 0.069(3) 0.063(2) 0.006(2) 0.0031(19) 0.009(2)
C29 0.0461(19) 0.056(2) 0.0458(19) 0.0113(17) 0.0012(15) -0.0020(16)
C30 0.062(3) 0.079(3) 0.053(2) 0.011(2) 0.0216(19) 0.009(2)
C31 0.096(4) 0.099(4) 0.054(3) -0.001(3) 0.025(3) 0.005(3)
C32 0.123(6) 0.144(7) 0.060(3) -0.008(4) 0.040(3) 0.008(5)
C33 0.123(6) 0.154(8) 0.075(4) 0.027(4) 0.052(4) 0.008(5)
C34 0.133(6) 0.107(5) 0.103(5) 0.025(4) 0.064(5) -0.002(5)
C35 0.107(5) 0.087(4) 0.083(4) 0.009(3) 0.050(3) -0.002(3)
C36 0.080(3) 0.061(3) 0.047(2) 0.0018(19) 0.019(2) 0.011(2)
C37 0.096(4) 0.078(4) 0.063(3) 0.002(2) 0.012(3) 0.027(3)
C38 0.154(7) 0.078(4) 0.069(3) -0.001(3) 0.018(4) 0.047(5)
C39 0.175(8) 0.058(4) 0.090(4) -0.003(3) 0.040(5) 0.016(5)
C40 0.146(7) 0.064(4) 0.101(5) -0.008(3) 0.043(5) -0.005(4)
C41 0.102(4) 0.061(3) 0.079(3) -0.006(3) 0.031(3) 0.000(3)
C42 0.0428(18) 0.053(2) 0.0435(18) 0.0033(16) 0.0095(14) -0.0058(15)
C43 0.048(2) 0.054(2) 0.058(2) 0.0071(18) 0.0059(17) -0.0035(17)
C44 0.074(3) 0.059(3) 0.061(3) 0.017(2) 0.007(2) -0.006(2)
C45 0.070(3) 0.075(3) 0.076(3) 0.021(3) 0.015(2) -0.025(3)
C46 0.050(2) 0.092(4) 0.097(4) 0.021(3) 0.014(2) -0.023(2)
C47 0.048(2) 0.076(3) 0.068(3) 0.021(2) 0.0019(19) -0.009(2)
C48 0.0491(19) 0.050(2) 0.0404(17) 0.0016(15) 0.0092(14) -0.0065(16)
C49 0.049(2) 0.065(3) 0.054(2) -0.0097(19) 0.0050(17) -0.0038(19)
C50 0.060(3) 0.079(3) 0.068(3) -0.010(2) 0.021(2) 0.002(2)
C51 0.089(3) 0.062(3) 0.053(2) -0.008(2) 0.018(2) 0.004(2)
C52 0.079(3) 0.074(3) 0.060(3) -0.018(2) 0.014(2) -0.018(3)
C53 0.058(2) 0.078(3) 0.054(2) -0.012(2) 0.0108(19) -0.020(2)
C54 0.089(3) 0.047(2) 0.059(2) -0.0085(19) 0.010(2) 0.018(2)
C55 0.055(2) 0.052(2) 0.082(3) 0.005(2) 0.026(2) 0.0205(19)
C56 0.049(2) 0.041(2) 0.075(3) 0.0085(19) -0.0045(19) 0.0114(16)
C57 0.061(2) 0.043(2) 0.060(2) 0.0092(17) 0.0071(18) 0.0071(17)
C58 0.061(2) 0.036(2) 0.075(3) 0.0003(19) -0.004(2) 0.0037(17)
C59 0.0465(19) 0.040(2) 0.066(2) 0.0000(17) 0.0138(17) 0.0068(15)
C60 0.063(2) 0.049(2) 0.064(2) 0.0125(19) 0.007(2) 0.0044(19)
C61 0.052(2) 0.057(2) 0.058(2) -0.0086(19) 0.0033(17) -0.0048(18)
C62 0.106(4) 0.080(4) 0.079(3) -0.021(3) 0.016(3) -0.030(3)
C63 0.133(6) 0.103(5) 0.086(4) -0.040(4) 0.000(4) -0.032(5)
C64 0.125(6) 0.133(6) 0.059(3) -0.036(4) 0.000(3) -0.008(5)
C65 0.141(6) 0.098(5) 0.056(3) -0.008(3) 0.017(3) -0.015(4)
C66 0.097(4) 0.065(3) 0.055(2) -0.006(2) 0.004(2) -0.010(3)
C67 0.0397(18) 0.054(2) 0.067(2) 0.0004(19) 0.0075(17) -0.0033(16)
C68 0.060(3) 0.058(3) 0.121(5) 0.008(3) 0.028(3) 0.001(2)
C69 0.069(3) 0.072(4) 0.157(6) 0.025(4) 0.034(4) -0.014(3)
C71 0.042(2) 0.084(4) 0.154(6) 0.013(4) 0.017(3) 0.006(2)
C72 0.041(2) 0.062(3) 0.118(4) 0.017(3) 0.007(2) -0.0023(19)
C70 0.051(3) 0.093(4) 0.146(6) 0.011(4) 0.032(3) -0.015(3)
C73 0.056(2) 0.066(3) 0.0430(19) 0.0059(18) 0.0032(16) 0.0082(19)
C74 0.066(3) 0.071(3) 0.051(2) 0.007(2) -0.0013(19) -0.001(2)
C75 0.072(3) 0.094(4) 0.064(3) -0.003(3) -0.001(2) -0.013(3)
C76 0.077(3) 0.108(5) 0.059(3) 0.000(3) -0.014(2) 0.002(3)
C77 0.086(4) 0.101(5) 0.069(3) 0.021(3) -0.017(3) 0.014(3)
C78 0.072(3) 0.077(3) 0.064(3) 0.017(2) 0.000(2) 0.005(2)
C79 0.070(3) 0.068(3) 0.048(2) 0.0113(19) 0.0215(19) 0.012(2)
C80 0.072(3) 0.098(4) 0.071(3) 0.014(3) 0.030(3) 0.014(3)
C81 0.089(4) 0.125(6) 0.101(5) 0.030(4) 0.053(4) 0.018(4)
C82 0.125(6) 0.165(8) 0.083(5) 0.004(5) 0.065(5) 0.018(6)
C83 0.141(7) 0.184(9) 0.072(4) -0.028(5) 0.045(5) 0.019(7)
C84 0.095(4) 0.140(6) 0.065(3) -0.020(4) 0.026(3) 0.007(4)
P5 0.0511(6) 0.0710(8) 0.0983(10) 0.0074(7) -0.0035(6) -0.0005(6)
F1 0.134(4) 0.226(6) 0.159(4) 0.094(4) -0.009(3) -0.028(4)
F2 0.101(3) 0.133(4) 0.288(7) -0.092(4) 0.008(4) -0.015(3)
F3 0.0564(19) 0.129(3) 0.214(5) -0.004(3) -0.003(2) 0.020(2)
F4 0.110(3) 0.125(4) 0.191(5) -0.056(3) 0.031(3) -0.035(3)
F5 0.124(3) 0.233(5) 0.123(3) 0.050(4) 0.022(3) 0.015(4)
F6 0.0644(19) 0.111(3) 0.146(3) -0.003(3) 0.016(2) 0.0093(19)
P6 0.0572(6) 0.0550(6) 0.0585(6) 0.0038(5) 0.0122(5) 0.0064(5)
F7 0.0715(18) 0.092(2) 0.100(2) 0.0035(18) 0.0339(17) -0.0082(16)
F8 0.095(2) 0.082(2) 0.0703(17) -0.0164(15) 0.0055(16) 0.0040(17)
F9 0.087(2) 0.091(2) 0.086(2) 0.0100(17) -0.0034(17) 0.0326(18)
F10 0.091(2) 0.0663(18) 0.0737(17) -0.0100(14) 0.0093(15) 0.0111(15)
F11 0.0713(17) 0.0697(18) 0.0752(17) 0.0104(14) 0.0146(13) 0.0174(14)
F12 0.089(2) 0.083(2) 0.092(2) 0.0154(17) 0.0359(17) -0.0066(17)
P7 0.1068(12) 0.0785(10) 0.0620(7) -0.0035(7) -0.0010(7) 0.0315(9)
F13 0.109(5) 0.208(8) 0.156(7) 0.028(7) -0.019(5) -0.016(6)
F14 0.180(8) 0.188(8) 0.111(6) -0.024(6) 0.061(6) 0.058(7)
F15 0.164(6) 0.117(5) 0.081(4) 0.002(4) 0.048(4) 0.026(5)
F16 0.171(7) 0.079(4) 0.097(4) -0.003(3) -0.011(5) 0.043(5)
F17 0.155(6) 0.070(4) 0.083(4) 0.004(3) 0.003(4) 0.023(4)
F18 0.119(6) 0.152(7) 0.165(7) 0.026(6) -0.035(5) -0.021(6)
P7' 0.1068(12) 0.0785(10) 0.0620(7) -0.0035(7) -0.0010(7) 0.0315(9)
F13' 0.111(7) 0.160(9) 0.154(8) 0.013(7) -0.006(6) 0.061(7)
F14' 0.152(8) 0.088(6) 0.091(6) -0.006(5) -0.018(7) 0.012(6)
F15' 0.171(10) 0.159(11) 0.187(11) 0.015(8) -0.002(8) -0.041(8)
F16' 0.132(9) 0.176(10) 0.171(9) -0.030(8) 0.024(7) 0.045(8)
F17' 0.154(9) 0.136(8) 0.114(7) -0.027(6) -0.015(7) 0.034(8)
F18' 0.216(13) 0.215(13) 0.195(12) 0.050(9) 0.052(9) -0.010(9)
P8 0.208(3) 0.1120(16) 0.0556(9) -0.0003(9) -0.0167(12) 0.0014(17)
F19 0.134(3) 0.147(4) 0.082(2) -0.024(2) 0.006(2) -0.036(3)
F20 0.160(4) 0.197(5) 0.107(3) -0.012(3) -0.023(3) -0.021(4)
F21 0.172(5) 0.210(6) 0.131(4) -0.006(4) 0.048(4) 0.027(4)
F22 0.296(7) 0.201(6) 0.144(4) -0.003(4) 0.030(5) -0.118(6)
F23 0.382(8) 0.126(4) 0.098(3) -0.019(3) 0.005(4) 0.021(5)
F24 0.337(8) 0.267(7) 0.158(5) 0.030(5) -0.037(5) 0.175(7)
O1 0.368(11) 0.321(11) 0.354(11) -0.005(9) 0.033(9) -0.023(9)
O2 0.393(13) 0.409(13) 0.403(13) 0.041(10) 0.042(9) -0.075(9)
O3 0.490(15) 0.438(15) 0.461(15) -0.012(10) 0.042(10) 0.087(10)

loop_
_atom_type_symbol
_atom_type_description
_atom_type_scat_dispersion_real
_atom_type_scat_dispersion_imag
_atom_type_scat_source
C C 0.0033 0.0016 'International Tables Vol C Tables 4.2.6.8 and 6.1.1.4'
H H 0.0000 0.0000 'International Tables Vol C Tables 4.2.6.8 and 6.1.1.4'
N N 0.0061 0.0033 'International Tables Vol C Tables 4.2.6.8 and 6.1.1.4'
F F 0.0171 0.0103 'International Tables Vol C Tables 4.2.6.8 and 6.1.1.4'
P P 0.1023 0.0942 'International Tables Vol C Tables 4.2.6.8 and 6.1.1.4'
Fe Fe 0.3463 0.8444 'International Tables Vol C Tables 4.2.6.8 and 6.1.1.4'
Ru Ru -1.2594 0.8363 'International Tables Vol C Tables 4.2.6.8 and 6.1.1.4'
O O 0.0106 0.0060 'International Tables Vol C Tables 4.2.6.8 and 6.1.1.4'

loop_
_geom_angle_atom_site_label_1
_geom_angle_atom_site_label_2
_geom_angle_atom_site_label_3
_geom_angle
C1 Ru1 C2 95.40(14)
C1 Ru1 N5 94.90(14)
C2 Ru1 N5 90.04(13)
C1 Ru1 N4 90.38(13)
C2 Ru1 N4 95.63(13)
N5 Ru1 N4 171.86(12)
C1 Ru1 N3 90.21(13)
C2 Ru1 N3 171.85(13)
N5 Ru1 N3 95.38(12)
N4 Ru1 N3 78.39(12)
C1 Ru1 N6 171.55(14)
C2 Ru1 N6 89.56(13)
N5 Ru1 N6 78.21(14)
N4 Ru1 N6 95.95(13)
N3 Ru1 N6 85.61(12)
N1 Fe1 C25 161.58(17)
N1 Fe1 C26 125.07(17)
C25 Fe1 C26 39.8(2)
N1 Fe1 C24 132.97(19)
C25 Fe1 C24 39.6(2)
C26 Fe1 C24 65.5(2)
N1 Fe1 C23 99.73(18)
C25 Fe1 C23 65.6(2)
C26 Fe1 C23 64.6(2)
C24 Fe1 C23 38.4(2)
N1 Fe1 C27 96.11(16)
C25 Fe1 C27 65.50(19)
C26 Fe1 C27 38.17(19)
C24 Fe1 C27 64.67(19)
C23 Fe1 C27 38.49(19)
N1 Fe1 P2 86.52(10)
C25 Fe1 P2 104.06(15)
C26 Fe1 P2 96.70(14)
C24 Fe1 P2 140.39(16)
C23 Fe1 P2 160.56(16)
C27 Fe1 P2 122.91(14)
N1 Fe1 P1 95.90(10)
C25 Fe1 P1 100.24(15)
C26 Fe1 P1 139.00(14)
C24 Fe1 P1 88.66(15)
C23 Fe1 P1 114.10(15)
C27 Fe1 P1 151.81(14)
P2 Fe1 P1 83.21(4)
N2 Fe2 C55 160.82(17)
N2 Fe2 C56 127.08(16)
C55 Fe2 C56 39.68(19)
N2 Fe2 C54 129.18(18)
C55 Fe2 C54 39.5(2)
C56 Fe2 C54 65.37(19)
N2 Fe2 C57 95.97(15)
C55 Fe2 C57 65.63(18)
C56 Fe2 C57 38.23(17)
C54 Fe2 C57 64.93(18)
N2 Fe2 C58 97.19(17)
C55 Fe2 C58 65.28(19)
C56 Fe2 C58 64.42(17)
C54 Fe2 C58 38.31(19)
C57 Fe2 C58 38.65(17)
N2 Fe2 P3 88.39(10)
C55 Fe2 P3 105.18(15)
C56 Fe2 P3 95.38(13)
C54 Fe2 P3 142.37(16)
C57 Fe2 P3 119.89(13)
C58 Fe2 P3 158.13(12)
N2 Fe2 P4 95.01(10)
C55 Fe2 P4 100.02(14)
C56 Fe2 P4 137.87(14)
C54 Fe2 P4 90.80(14)
C57 Fe2 P4 154.96(13)
C58 Fe2 P4 117.49(13)
P3 Fe2 P4 82.82(4)
C36 P1 C30 103.7(2)
C36 P1 C28 105.6(2)
C30 P1 C28 106.5(2)
C36 P1 Fe1 115.23(17)
C30 P1 Fe1 115.94(16)
C28 P1 Fe1 109.05(15)
C42 P2 C48 102.65(18)
C42 P2 C29 105.41(18)
C48 P2 C29 106.87(18)
C42 P2 Fe1 121.47(13)
C48 P2 Fe1 115.82(13)
C29 P2 Fe1 103.49(14)
C61 P3 C67 104.8(2)
C61 P3 C59 105.7(2)
C67 P3 C59 104.5(2)
C61 P3 Fe2 116.38(15)
C67 P3 Fe2 119.92(15)
C59 P3 Fe2 104.07(14)
C73 P4 C79 103.4(2)
C73 P4 C60 105.3(2)
C79 P4 C60 106.3(2)
C73 P4 Fe2 114.92(15)
C79 P4 Fe2 116.68(15)
C60 P4 Fe2 109.38(14)
C1 N1 Fe1 173.5(3)
C2 N2 Fe2 176.2(3)
C3 N3 C7 119.0(3)
C3 N3 Ru1 126.1(3)
C7 N3 Ru1 114.8(2)
C12 N4 C8 118.3(3)
C12 N4 Ru1 126.2(3)
C8 N4 Ru1 115.5(3)
C13 N5 C17 118.7(4)
C13 N5 Ru1 125.1(3)
C17 N5 Ru1 116.2(3)
C22 N6 C18 119.6(4)
C22 N6 Ru1 125.9(3)
C18 N6 Ru1 114.4(3)
N1 C1 Ru1 173.0(3)
N2 C2 Ru1 173.2(3)
N3 C3 C4 122.5(4)
N3 C3 H3A 118.7
C4 C3 H3A 118.7
C5 C4 C3 118.2(5)
C5 C4 H4A 120.9
C3 C4 H4A 120.9
C4 C5 C6 120.2(4)
C4 C5 H5A 119.9
C6 C5 H5A 119.9
C5 C6 C7 119.7(5)
C5 C6 H6A 120.1
C7 C6 H6A 120.1
N3 C7 C6 120.3(4)
N3 C7 C8 115.7(3)
C6 C7 C8 124.0(4)
N4 C8 C9 121.0(4)
N4 C8 C7 115.5(3)
C9 C8 C7 123.5(4)
C10 C9 C8 119.8(4)
C10 C9 H9A 120.1
C8 C9 H9A 120.1
C11 C10 C9 118.9(4)
C11 C10 H10A 120.5
C9 C10 H10A 120.5
C10 C11 C12 119.5(4)
C10 C11 H11A 120.2
C12 C11 H11A 120.2
N4 C12 C11 122.4(4)
N4 C12 H12A 118.8
C11 C12 H12A 118.8
N5 C13 C14 121.7(5)
N5 C13 H13A 119.2
C14 C13 H13A 119.2
C15 C14 C13 118.9(6)
C15 C14 H14A 120.6
C13 C14 H14A 120.6
C16 C15 C14 120.5(5)
C16 C15 H15A 119.7
C14 C15 H15A 119.7
C15 C16 C17 119.4(5)
C15 C16 H16A 120.3
C17 C16 H16A 120.3
N5 C17 C16 120.8(5)
N5 C17 C18 114.9(4)
C16 C17 C18 124.2(5)
N6 C18 C19 120.3(5)
N6 C18 C17 116.2(4)
C19 C18 C17 123.4(5)
C20 C19 C18 119.3(6)
C20 C19 H19A 120.3
C18 C19 H19A 120.3
C19 C20 C21 119.7(5)
C19 C20 H20A 120.1
C21 C20 H20A 120.1
C20 C21 C22 118.3(6)
C20 C21 H21A 120.8
C22 C21 H21A 120.8
N6 C22 C21 122.7(5)
N6 C22 H22A 118.7
C21 C22 H22A 118.7
C24 C23 C27 108.0(5)
C24 C23 Fe1 69.6(2)
C27 C23 Fe1 70.8(2)
C24 C23 H23A 126.0
C27 C23 H23A 126.0
Fe1 C23 H23A 126.0
C23 C24 C25 108.2(5)
C23 C24 Fe1 72.0(2)
C25 C24 Fe1 68.7(2)
C23 C24 H24A 125.9
C25 C24 H24A 125.9
Fe1 C24 H24A 125.9
C24 C25 C26 107.0(4)
C24 C25 Fe1 71.7(3)
C26 C25 Fe1 71.5(2)
C24 C25 H25A 126.4
C26 C25 H25A 126.4
Fe1 C25 H25A 126.4
C27 C26 C25 108.4(5)
C27 C26 Fe1 72.2(3)
C25 C26 Fe1 68.7(3)
C27 C26 H26A 125.8
C25 C26 H26A 125.8
Fe1 C26 H26A 125.8
C26 C27 C23 108.3(4)
C26 C27 Fe1 69.6(2)
C23 C27 Fe1 70.8(3)
C26 C27 H27A 125.8
C23 C27 H27A 125.8
Fe1 C27 H27A 125.8
C29 C28 P1 110.6(3)
C29 C28 H28A 109.5
P1 C28 H28A 109.5
C29 C28 H28B 109.5
P1 C28 H28B 109.5
H28A C28 H28B 108.1
C28 C29 P2 109.4(3)
C28 C29 H29A 109.8
P2 C29 H29A 109.8
C28 C29 H29B 109.8
P2 C29 H29B 109.8
H29A C29 H29B 108.2
C31 C30 C35 119.3(5)
C31 C30 P1 120.8(4)
C35 C30 P1 119.8(4)
C30 C31 C32 118.8(6)
C30 C31 H31A 120.6
C32 C31 H31A 120.6
C33 C32 C31 121.7(7)
C33 C32 H32A 119.2
C31 C32 H32A 119.2
C32 C33 C34 119.6(6)
C32 C33 H33A 120.2
C34 C33 H33A 120.2
C33 C34 C35 120.7(7)
C33 C34 H34A 119.7
C35 C34 H34A 119.7
C34 C35 C30 119.9(6)
C34 C35 H35A 120.0
C30 C35 H35A 120.0
C37 C36 C41 118.4(5)
C37 C36 P1 119.9(4)
C41 C36 P1 121.6(4)
C36 C37 C38 120.7(7)
C36 C37 H37A 119.7
C38 C37 H37A 119.7
C39 C38 C37 119.4(7)
C39 C38 H38A 120.3
C37 C38 H38A 120.3
C40 C39 C38 120.9(7)
C40 C39 H39A 119.6
C38 C39 H39A 119.6
C39 C40 C41 120.0(8)
C39 C40 H40A 120.0
C41 C40 H40A 120.0
C36 C41 C40 120.7(6)
C36 C41 H41A 119.7
C40 C41 H41A 119.7
C47 C42 C43 118.3(4)
C47 C42 P2 121.6(3)
C43 C42 P2 120.0(3)
C44 C43 C42 120.4(4)
C44 C43 H43A 119.8
C42 C43 H43A 119.8
C45 C44 C43 121.0(4)
C45 C44 H44A 119.5
C43 C44 H44A 119.5
C44 C45 C46 119.2(4)
C44 C45 H45A 120.4
C46 C45 H45A 120.4
C45 C46 C47 120.5(4)
C45 C46 H46A 119.7
C47 C46 H46A 119.7
C42 C47 C46 120.6(4)
C42 C47 H47A 119.7
C46 C47 H47A 119.7
C49 C48 C53 119.0(4)
C49 C48 P2 122.2(3)
C53 C48 P2 118.7(3)
C48 C49 C50 120.4(4)
C48 C49 H49A 119.8
C50 C49 H49A 119.8
C51 C50 C49 119.9(5)
C51 C50 H50A 120.0
C49 C50 H50A 120.0
C52 C51 C50 120.1(5)
C52 C51 H51A 119.9
C50 C51 H51A 119.9
C51 C52 C53 120.6(5)
C51 C52 H52A 119.7
C53 C52 H52A 119.7
C48 C53 C52 119.9(4)
C48 C53 H53A 120.1
C52 C53 H53A 120.1
C58 C54 C55 108.3(4)
C58 C54 Fe2 72.2(3)
C55 C54 Fe2 68.9(2)
C58 C54 H54A 125.9
C55 C54 H54A 125.9
Fe2 C54 H54A 125.9
C54 C55 C56 107.0(4)
C54 C55 Fe2 71.6(2)
C56 C55 Fe2 71.2(2)
C54 C55 H55A 126.4
C56 C55 H55A 126.4
Fe2 C55 H55A 126.4
C57 C56 C55 108.9(4)
C57 C56 Fe2 72.2(2)
C55 C56 Fe2 69.1(2)
C57 C56 H56A 125.6
C55 C56 H56A 125.6
Fe2 C56 H56A 125.6
C56 C57 C58 107.7(4)
C56 C57 Fe2 69.6(2)
C58 C57 Fe2 71.0(2)
C56 C57 H57A 126.2
C58 C57 H57A 126.2
Fe2 C57 H57A 126.2
C54 C58 C57 108.2(4)
C54 C58 Fe2 69.5(3)
C57 C58 Fe2 70.3(2)
C54 C58 H58A 125.9
C57 C58 H58A 125.9
Fe2 C58 H58A 125.9
C60 C59 P3 108.3(3)
C60 C59 H59A 110.0
P3 C59 H59A 110.0
C60 C59 H59B 110.0
P3 C59 H59B 110.0
H59A C59 H59B 108.4
C59 C60 P4 110.7(3)
C59 C60 H60A 109.5
P4 C60 H60A 109.5
C59 C60 H60B 109.5
P4 C60 H60B 109.5
H60A C60 H60B 108.1
C66 C61 C62 119.6(5)
C66 C61 P3 122.2(4)
C62 C61 P3 118.1(4)
C63 C62 C61 118.9(6)
C63 C62 H62A 120.5
C61 C62 H62A 120.5
C64 C63 C62 121.2(6)
C64 C63 H63A 119.4
C62 C63 H63A 119.4
C65 C64 C63 120.2(6)
C65 C64 H64A 119.9
C63 C64 H64A 119.9
C64 C65 C66 119.7(6)
C64 C65 H65A 120.1
C66 C65 H65A 120.1
C61 C66 C65 120.1(5)
C61 C66 H66A 119.9
C65 C66 H66A 119.9
C68 C67 C72 118.3(4)
C68 C67 P3 120.6(3)
C72 C67 P3 121.1(3)
C67 C68 C69 119.4(5)
C67 C68 H68A 120.3
C69 C68 H68A 120.3
C70 C69 C68 121.2(6)
C70 C69 H69A 119.4
C68 C69 H69A 119.4
C70 C71 C72 120.6(5)
C70 C71 H71A 119.7
C72 C71 H71A 119.7
C71 C72 C67 121.0(5)
C71 C72 H72A 119.5
C67 C72 H72A 119.5
C71 C70 C69 119.4(5)
C71 C70 H70A 120.3
C69 C70 H70A 120.3
C74 C73 C78 119.8(4)
C74 C73 P4 121.9(3)
C78 C73 P4 118.2(4)
C73 C74 C75 120.8(5)
C73 C74 H74A 119.6
C75 C74 H74A 119.6
C74 C75 C76 119.4(6)
C74 C75 H75A 120.3
C76 C75 H75A 120.3
C77 C76 C75 120.1(5)
C77 C76 H76A 119.9
C75 C76 H76A 119.9
C76 C77 C78 120.6(5)
C76 C77 H77A 119.7
C78 C77 H77A 119.7
C73 C78 C77 119.2(5)
C73 C78 H78A 120.4
C77 C78 H78A 120.4
C84 C79 C80 118.3(5)
C84 C79 P4 120.7(4)
C80 C79 P4 120.8(4)
C79 C80 C81 119.8(6)
C79 C80 H80A 120.1
C81 C80 H80A 120.1
C82 C81 C80 121.2(7)
C82 C81 H81A 119.4
C80 C81 H81A 119.4
C83 C82 C81 120.3(6)
C83 C82 H82A 119.9
C81 C82 H82A 119.9
C82 C83 C84 120.9(8)
C82 C83 H83A 119.5
C84 C83 H83A 119.5
C79 C84 C83 119.5(7)
C79 C84 H84A 120.2
C83 C84 H84A 120.2
F4 P5 F2 178.1(3)
F4 P5 F3 90.1(3)
F2 P5 F3 91.8(3)
F4 P5 F5 89.5(4)
F2 P5 F5 90.1(4)
F3 P5 F5 89.7(3)
F4 P5 F1 89.6(4)
F2 P5 F1 90.7(4)
F3 P5 F1 93.7(3)
F5 P5 F1 176.6(4)
F4 P5 F6 90.8(3)
F2 P5 F6 87.4(3)
F3 P5 F6 178.3(3)
F5 P5 F6 88.8(3)
F1 P5 F6 87.9(3)
F8 P6 F9 91.24(19)
F8 P6 F7 91.5(2)
F9 P6 F7 91.0(2)
F8 P6 F12 89.95(19)
F9 P6 F12 90.1(2)
F7 P6 F12 178.1(2)
F8 P6 F11 89.75(18)
F9 P6 F11 179.0(2)
F7 P6 F11 89.25(18)
F12 P6 F11 89.62(18)
F8 P6 F10 178.68(19)
F9 P6 F10 89.82(18)
F7 P6 F10 89.24(19)
F12 P6 F10 89.26(19)
F11 P6 F10 89.19(17)
F14 P7 F17 88.9(6)
F14 P7 F18 90.4(7)
F17 P7 F18 87.9(6)
F14 P7 F15 176.9(8)
F17 P7 F15 90.1(4)
F18 P7 F15 92.5(7)
F14 P7 F13 93.4(8)
F17 P7 F13 90.3(7)
F18 P7 F13 175.7(9)
F15 P7 F13 83.6(6)
F14 P7 F16 96.1(6)
F17 P7 F16 174.3(6)
F18 P7 F16 89.1(6)
F15 P7 F16 85.1(5)
F13 P7 F16 92.4(6)
F24 P8 F20 177.5(6)
F24 P8 F23 94.4(5)
F20 P8 F23 85.6(4)
F24 P8 F19 89.1(4)
F20 P8 F19 91.0(3)
F23 P8 F19 176.5(4)
F24 P8 F21 98.0(6)
F20 P8 F21 84.5(4)
F23 P8 F21 91.5(4)
F19 P8 F21 88.6(3)
F24 P8 F22 90.2(6)
F20 P8 F22 87.3(5)
F23 P8 F22 92.8(5)
F19 P8 F22 86.6(3)
F21 P8 F22 170.4(5)
H1A O1 H1B 108.6
H2A O2 H2B 108.6
H3B O3 H3C 109.1

loop_
_geom_bond_atom_site_label_1
_geom_bond_atom_site_label_2
_geom_bond_distance
Ru1 C1 1.959(3)
Ru1 C2 1.964(3)
Ru1 N5 2.074(3)
Ru1 N4 2.076(3)
Ru1 N3 2.111(3)
Ru1 N6 2.119(3)
Fe1 N1 1.901(3)
Fe1 C25 2.074(4)
Fe1 C26 2.110(4)
Fe1 C24 2.113(4)
Fe1 C23 2.144(4)
Fe1 C27 2.144(4)
Fe1 P2 2.2591(11)
Fe1 P1 2.2728(12)
Fe2 N2 1.892(3)
Fe2 C55 2.077(4)
Fe2 C56 2.104(4)
Fe2 C54 2.112(4)
Fe2 C57 2.138(4)
Fe2 C58 2.147(4)
Fe2 P3 2.2672(11)
Fe2 P4 2.2757(11)
P1 C36 1.825(5)
P1 C30 1.828(4)
P1 C28 1.853(5)
P2 C42 1.822(4)
P2 C48 1.828(4)
P2 C29 1.830(4)
P3 C61 1.818(4)
P3 C67 1.823(4)
P3 C59 1.826(4)
P4 C73 1.813(4)
P4 C79 1.822(4)
P4 C60 1.850(5)
N1 C1 1.164(5)
N2 C2 1.157(4)
N3 C3 1.337(5)
N3 C7 1.344(5)
N4 C12 1.344(5)
N4 C8 1.361(5)
N5 C13 1.336(6)
N5 C17 1.360(5)
N6 C22 1.336(6)
N6 C18 1.348(6)
C3 C4 1.379(6)
C3 H3A 0.9300
C4 C5 1.358(8)
C4 H4A 0.9300
C5 C6 1.359(8)
C5 H5A 0.9300
C6 C7 1.388(6)
C6 H6A 0.9300
C7 C8 1.478(6)
C8 C9 1.387(6)
C9 C10 1.376(7)
C9 H9A 0.9300
C10 C11 1.368(7)
C10 H10A 0.9300
C11 C12 1.377(6)
C11 H11A 0.9300
C12 H12A 0.9300
C13 C14 1.386(6)
C13 H13A 0.9300
C14 C15 1.356(9)
C14 H14A 0.9300
C15 C16 1.350(9)
C15 H15A 0.9300
C16 C17 1.383(7)
C16 H16A 0.9300
C17 C18 1.476(7)
C18 C19 1.413(6)
C19 C20 1.373(9)
C19 H19A 0.9300
C20 C21 1.383(10)
C20 H20A 0.9300
C21 C22 1.388(6)
C21 H21A 0.9300
C22 H22A 0.9300
C23 C24 1.401(7)
C23 C27 1.413(7)
C23 H23A 0.9800
C24 C25 1.418(8)
C24 H24A 0.9800
C25 C26 1.424(7)
C25 H25A 0.9800
C26 C27 1.391(7)
C26 H26A 0.9800
C27 H27A 0.9800
C28 C29 1.516(6)
C28 H28A 0.9700
C28 H28B 0.9700
C29 H29A 0.9700
C29 H29B 0.9700
C30 C31 1.384(8)
C30 C35 1.403(8)
C31 C32 1.399(8)
C31 H31A 0.9300
C32 C33 1.363(11)
C32 H32A 0.9300
C33 C34 1.366(11)
C33 H33A 0.9300
C34 C35 1.386(8)
C34 H34A 0.9300
C35 H35A 0.9300
C36 C37 1.367(7)
C36 C41 1.386(8)
C37 C38 1.399(9)
C37 H37A 0.9300
C38 C39 1.368(11)
C38 H38A 0.9300
C39 C40 1.343(11)
C39 H39A 0.9300
C40 C41 1.388(8)
C40 H40A 0.9300
C41 H41A 0.9300
C42 C47 1.381(6)
C42 C43 1.402(6)
C43 C44 1.380(6)
C43 H43A 0.9300
C44 C45 1.369(7)
C44 H44A 0.9300
C45 C46 1.380(8)
C45 H45A 0.9300
C46 C47 1.391(7)
C46 H46A 0.9300
C47 H47A 0.9300
C48 C49 1.372(6)
C48 C53 1.387(6)
C49 C50 1.386(6)
C49 H49A 0.9300
C50 C51 1.377(7)
C50 H50A 0.9300
C51 C52 1.347(7)
C51 H51A 0.9300
C52 C53 1.392(7)
C52 H52A 0.9300
C53 H53A 0.9300
C54 C58 1.398(7)
C54 C55 1.414(7)
C54 H54A 0.9800
C55 C56 1.419(7)
C55 H55A 0.9800
C56 C57 1.389(6)
C56 H56A 0.9800
C57 C58 1.418(6)
C57 H57A 0.9800
C58 H58A 0.9800
C59 C60 1.539(6)
C59 H59A 0.9700
C59 H59B 0.9700
C60 H60A 0.9700
C60 H60B 0.9700
C61 C66 1.367(7)
C61 C62 1.402(7)
C62 C63 1.371(9)
C62 H62A 0.9300
C63 C64 1.363(11)
C63 H63A 0.9300
C64 C65 1.361(10)
C64 H64A 0.9300
C65 C66 1.394(7)
C65 H65A 0.9300
C66 H66A 0.9300
C67 C68 1.388(7)
C67 C72 1.390(6)
C68 C69 1.395(7)
C68 H68A 0.9300
C69 C70 1.366(9)
C69 H69A 0.9300
C71 C70 1.359(9)
C71 C72 1.376(7)
C71 H71A 0.9300
C72 H72A 0.9300
C70 H70A 0.9300
C73 C74 1.379(7)
C73 C78 1.392(6)
C74 C75 1.387(7)
C74 H74A 0.9300
C75 C76 1.395(8)
C75 H75A 0.9300
C76 C77 1.367(9)
C76 H76A 0.9300
C77 C78 1.405(8)
C77 H77A 0.9300
C78 H78A 0.9300
C79 C84 1.375(8)
C79 C80 1.383(8)
C80 C81 1.397(8)
C80 H80A 0.9300
C81 C82 1.332(11)
C81 H81A 0.9300
C82 C83 1.331(12)
C82 H82A 0.9300
C83 C84 1.412(9)
C83 H83A 0.9300
C84 H84A 0.9300
P5 F4 1.550(5)
P5 F2 1.552(5)
P5 F3 1.559(4)
P5 F5 1.561(5)
P5 F1 1.561(6)
P5 F6 1.599(4)
P6 F8 1.581(3)
P6 F9 1.584(3)
P6 F7 1.587(3)
P6 F12 1.593(3)
P6 F11 1.605(3)
P6 F10 1.606(3)
P7 F14 1.550(9)
P7 F17 1.558(7)
P7 F18 1.567(9)
P7 F15 1.579(7)
P7 F13 1.585(9)
P7 F16 1.589(8)
P8 F24 1.449(7)
P8 F20 1.526(6)
P8 F23 1.528(6)
P8 F19 1.581(5)
P8 F21 1.609(7)
P8 F22 1.613(8)
O1 H1A 0.8500
O1 H1B 0.8500
O2 H2A 0.8497
O2 H2B 0.8500
O3 H3B 0.8500
O3 H3C 0.8500
